data_4066495
loop_
_publ_author_name
'Zuo, Weiwei'
'Braunstein, Pierre'

_publ_section_title
;
 Evidence for C&#x2212;H&#x00B7;&#x00B7;&#x00B7;X&#x2212;Ir (X = Cl or I)
 Hydrogen Bonding between Imidazolium Salts and Iridium-Bound Halides and
 Formation of Ir(I) NHC Complexes&#x2020;
;
_journal_issue 21
_journal_name_full Organometallics
_journal_page_first 5535
_journal_paper_doi 10.1021/om100496x
_journal_volume 29
_journal_year 2010
_chemical_formula_moiety 'C34 H44 N4, C8 H12 Cl0.85 I1.15 Ir, C2 H3 N,I'
_chemical_formula_sum 'C44 H59 Cl0.85 I2.15 Ir N5'
_chemical_formula_weight 1153.13
_space_group_IT_number 14
_symmetry_cell_setting monoclinic
_symmetry_Int_Tables_number 14
_symmetry_space_group_name_Hall '-P 2ybc'
_symmetry_space_group_name_H-M 'P 1 21/c 1'
_atom_sites_solution_hydrogens geom
_atom_sites_solution_primary direct
_atom_sites_solution_secondary difmap
_audit_creation_method SHELXL-97
_cell_angle_alpha 90.00
_cell_angle_beta 103.296(2)
_cell_angle_gamma 90.00
_cell_formula_units_Z 4
_cell_length_a 25.8314(10)
_cell_length_b 9.5450(4)
_cell_length_c 18.2929(6)
_cell_measurement_reflns_used 7399
_cell_measurement_temperature 173(2)
_cell_measurement_theta_max 27.485
_cell_measurement_theta_min 0.407
_cell_volume 4389.4(3)
_computing_cell_refinement 'HKL Scalepack (Otwinowski & Minor 1997)'
_computing_data_collection 'Collect (Bruker AXS BV, 1997-2004)'
_computing_data_reduction 'HKL Denzo and Scalepack (Otwinowski & Minor 1997)'
_computing_molecular_graphics ORTEP
_computing_publication_material PLATON
_computing_structure_refinement 'SHELXL-97 (Sheldrick, 1997)'
_computing_structure_solution 'SHELXS-97 (Sheldrick, 1997)'
_diffrn_ambient_temperature 173(2)
_diffrn_detector_area_resol_mean 9
_diffrn_measured_fraction_theta_full 0.950
_diffrn_measured_fraction_theta_max 0.950
_diffrn_measurement_device_type KappaCCD
_diffrn_measurement_method CCD
_diffrn_radiation_monochromator graphite
_diffrn_radiation_probe x-ray
_diffrn_radiation_type MoK\a
_diffrn_radiation_wavelength 0.71073
_diffrn_reflns_av_R_equivalents 0.0678
_diffrn_reflns_av_sigmaI/netI 0.1076
_diffrn_reflns_limit_h_max 31
_diffrn_reflns_limit_h_min -31
_diffrn_reflns_limit_k_max 11
_diffrn_reflns_limit_k_min -10
_diffrn_reflns_limit_l_max 22
_diffrn_reflns_limit_l_min -22
_diffrn_reflns_number 12487
_diffrn_reflns_theta_full 25.50
_diffrn_reflns_theta_max 25.50
_diffrn_reflns_theta_min 2.24
_diffrn_source 'fine-focus sealed tube'
_exptl_absorpt_coefficient_mu 4.642
_exptl_absorpt_correction_T_max 0.650
_exptl_absorpt_correction_T_min 0.522
_exptl_absorpt_correction_type multi-scan
_exptl_absorpt_process_details 'L. Spek, J. Appl.Cryst. 2003, 36, 7, B. Blessing, Acta Cryst, 1995, A51, 33'
_exptl_crystal_colour yellow
_exptl_crystal_density_diffrn 1.745
_exptl_crystal_density_method 'not measured'
_exptl_crystal_description prism
_exptl_crystal_F_000 2253.6
_exptl_crystal_size_max 0.13
_exptl_crystal_size_mid 0.10
_exptl_crystal_size_min 0.10
_refine_diff_density_max 2.660
_refine_diff_density_min -1.421
_refine_diff_density_rms 0.200
_refine_ls_extinction_method none
_refine_ls_goodness_of_fit_ref 1.093
_refine_ls_hydrogen_treatment constr
_refine_ls_matrix_type full
_refine_ls_number_parameters 486
_refine_ls_number_reflns 7755
_refine_ls_number_restraints 49
_refine_ls_restrained_S_all 1.195
_refine_ls_R_factor_all 0.1400
_refine_ls_R_factor_gt 0.0747
_refine_ls_shift/su_max 0.012
_refine_ls_shift/su_mean 0.000
_refine_ls_structure_factor_coef Fsqd
_refine_ls_weighting_details 'calc w=1/[\s^2^(Fo^2^)+(0.0469P)^2^+72.8591P] where P=(Fo^2^+2Fc^2^)/3'
_refine_ls_weighting_scheme calc
_refine_ls_wR_factor_gt 0.1571
_refine_ls_wR_factor_ref 0.1778
_reflns_number_gt 4771
_reflns_number_total 7755
_reflns_threshold_expression >2sigma(I)
_cod_data_source_file om100496x_si_002.cif
_cod_data_source_block compound2
_cod_original_sg_symbol_H-M 'P 21/c'
_cod_database_code 4066495

loop_
_symmetry_equiv_pos_as_xyz
'x, y, z'
'-x, y+1/2, -z+1/2'
'-x, -y, -z'
'x, -y-1/2, z-1/2'

loop_
_atom_site_label
_atom_site_type_symbol
_atom_site_fract_x
_atom_site_fract_y
_atom_site_fract_z
_atom_site_U_iso_or_equiv
_atom_site_adp_type
_atom_site_occupancy
_atom_site_symmetry_multiplicity
_atom_site_calc_flag
_atom_site_refinement_flags
_atom_site_disorder_assembly
_atom_site_disorder_group
Ir1 Ir 0.15555(3) 0.12905(7) 0.78133(4) 0.0428(2) Uani 1 1 d D . .
I1 I 0.19522(9) -0.1016(2) 0.85087(12) 0.0770(7) Uani 0.75 1 d PU . .
Cl1 Cl 0.2110(9) -0.043(2) 0.8723(12) 0.070(3) Uani 0.25 1 d PDU . .
I2 I 0.2326(4) 0.1474(17) 0.7152(7) 0.0444(18) Uani 0.40 1 d PU . .
Cl2 Cl 0.2202(10) 0.140(4) 0.6984(16) 0.042(4) Uani 0.60 1 d PU . .
I3 I 0.39998(4) 0.24821(11) 0.72220(6) 0.0431(3) Uani 1 1 d . . .
N1 N 0.2909(4) -0.3170(12) 0.6999(6) 0.029(3) Uani 1 1 d . . .
N2 N 0.2083(5) -0.3360(13) 0.6414(6) 0.038(3) Uani 1 1 d . A .
N3 N 0.3794(4) -0.0009(11) 0.8951(6) 0.028(3) Uani 1 1 d . . .
N4 N 0.3543(4) 0.1825(12) 0.9483(6) 0.031(3) Uani 1 1 d . . .
N121 N 0.5174(7) 0.3006(18) 0.9637(10) 0.073(5) Uani 1 1 d . . .
C1 C 0.2467(5) -0.2471(16) 0.6760(7) 0.033(3) Uani 1 1 d . . .
H036 H 0.2424 -0.1513 0.6819 0.039 Uiso 1 1 calc R . .
C2 C 0.2818(6) -0.4572(14) 0.6836(8) 0.040(4) Uani 1 1 d . . .
H039 H 0.3063 -0.5299 0.6946 0.048 Uiso 1 1 calc R . .
C3 C 0.2302(6) -0.4667(16) 0.6484(9) 0.044(4) Uani 1 1 d . . .
H043 H 0.2122 -0.5492 0.6316 0.053 Uiso 1 1 calc R . .
C4 C 0.3514(5) 0.1172(14) 0.8835(7) 0.029(3) Uani 1 1 d . . .
H033 H 0.3327 0.1492 0.8368 0.034 Uiso 1 1 calc R . .
C5 C 0.4002(6) -0.0142(15) 0.9723(8) 0.037(4) Uani 1 1 d . . .
H013 H 0.4204 -0.0886 0.9964 0.044 Uiso 1 1 calc R . .
C6 C 0.3853(6) 0.1034(15) 1.0060(8) 0.035(4) Uani 1 1 d . . .
H024 H 0.3942 0.1254 1.0569 0.042 Uiso 1 1 calc R . .
C7 C 0.3374(5) -0.1621(13) 0.7963(8) 0.029(3) Uani 1 1 d . . .
H019 H 0.3051 -0.1456 0.8089 0.035 Uiso 1 1 calc R . .
C8 C 0.3401(5) -0.2494(15) 0.7383(7) 0.031(3) Uani 1 1 d . . .
C9 C 0.3874(6) -0.2734(13) 0.7179(8) 0.030(3) Uani 1 1 d . . .
C10 C 0.4324(6) -0.2107(14) 0.7594(8) 0.031(3) Uani 1 1 d . . .
H012 H 0.4648 -0.2292 0.7473 0.038 Uiso 1 1 calc R . .
C11 C 0.4316(5) -0.1227(15) 0.8174(8) 0.034(4) Uani 1 1 d . . .
C12 C 0.3839(5) -0.0977(13) 0.8364(8) 0.029(3) Uani 1 1 d . . .
C13 C 0.3905(6) -0.3611(16) 0.6499(9) 0.042(4) Uani 1 1 d . . .
H01E H 0.3967 -0.4572 0.6647 0.063 Uiso 1 1 calc R . .
H01F H 0.4191 -0.3278 0.6291 0.063 Uiso 1 1 calc R . .
H01G H 0.3576 -0.3536 0.6129 0.063 Uiso 1 1 calc R . .
C14 C 0.4831(5) -0.0507(17) 0.8610(9) 0.048(4) Uani 1 1 d . . .
H03C H 0.4905 -0.0794 0.9126 0.072 Uiso 1 1 calc R . .
H03D H 0.4786 0.0491 0.8580 0.072 Uiso 1 1 calc R . .
H03E H 0.5122 -0.0772 0.8393 0.072 Uiso 1 1 calc R . .
C15 C 0.1523(5) -0.2950(15) 0.6030(7) 0.038(4) Uani 1 1 d D . .
C16A C 0.1543(13) -0.179(4) 0.547(2) 0.056(6) Uani 0.38 1 d PD A 1
H25G H 0.1654 -0.2144 0.5031 0.067 Uiso 0.38 1 calc PR A 1
H25H H 0.1782 -0.1042 0.5694 0.067 Uiso 0.38 1 calc PR A 1
C16B C 0.1463(10) -0.131(2) 0.5923(19) 0.067(3) Uani 0.62 1 d PD A 2
H99C H 0.1556 -0.0861 0.6410 0.080 Uiso 0.62 1 calc PR A 2
H99D H 0.1709 -0.0987 0.5631 0.080 Uiso 0.62 1 calc PR A 2
C17A C 0.1244(13) -0.278(6) 0.6681(17) 0.056(6) Uani 0.38 1 d PD A 1
H25K H 0.1395 -0.2014 0.7011 0.067 Uiso 0.38 1 calc PR A 1
H25L H 0.1258 -0.3633 0.6972 0.067 Uiso 0.38 1 calc PR A 1
C17B C 0.1104(8) -0.337(3) 0.6461(16) 0.067(3) Uani 0.62 1 d PD A 2
H99E H 0.1182 -0.2873 0.6938 0.080 Uiso 0.62 1 calc PR A 2
H99F H 0.1141 -0.4360 0.6570 0.080 Uiso 0.62 1 calc PR A 2
C18A C 0.1261(13) -0.428(3) 0.562(3) 0.056(6) Uani 0.38 1 d PD A 1
H25I H 0.1475 -0.4661 0.5293 0.067 Uiso 0.38 1 calc PR A 1
H25J H 0.1216 -0.4999 0.5975 0.067 Uiso 0.38 1 calc PR A 1
C18B C 0.1365(10) -0.360(3) 0.5251(13) 0.067(3) Uani 0.62 1 d PD A 2
H99A H 0.1376 -0.4609 0.5302 0.080 Uiso 0.62 1 calc PR A 2
H99B H 0.1626 -0.3330 0.4971 0.080 Uiso 0.62 1 calc PR A 2
C19A C 0.0961(14) -0.129(5) 0.527(3) 0.067(3) Uani 0.38 1 d PD A 1
H250 H 0.0956 -0.0424 0.4979 0.080 Uiso 0.38 1 calc PR A 1
C19B C 0.0890(10) -0.089(3) 0.5519(15) 0.067(3) Uani 0.62 1 d PD A 2
H701 H 0.0858 0.0131 0.5474 0.080 Uiso 0.62 1 calc PR A 2
C20A C 0.065(2) -0.100(5) 0.587(3) 0.067(3) Uani 0.38 1 d PD A 1
H25C H 0.0292 -0.0706 0.5652 0.080 Uiso 0.38 1 calc PR A 1
H25D H 0.0829 -0.0289 0.6222 0.080 Uiso 0.38 1 calc PR A 1
C20B C 0.0499(12) -0.147(3) 0.596(2) 0.067(3) Uani 0.62 1 d PD A 2
H70A H 0.0142 -0.1207 0.5696 0.080 Uiso 0.62 1 calc PR A 2
H70B H 0.0572 -0.1030 0.6447 0.080 Uiso 0.62 1 calc PR A 2
C21A C 0.0675(16) -0.245(4) 0.624(3) 0.067(3) Uani 0.38 1 d PD A 1
H254 H 0.0474 -0.2329 0.6630 0.080 Uiso 0.38 1 calc PR A 1
C21B C 0.0519(11) -0.307(3) 0.6062(16) 0.067(3) Uani 0.62 1 d PD A 2
H705 H 0.0263 -0.3422 0.6339 0.080 Uiso 0.62 1 calc PR A 2
C22A C 0.0381(15) -0.363(5) 0.574(3) 0.056(6) Uani 0.38 1 d PD A 1
H25E H 0.0382 -0.4492 0.6025 0.067 Uiso 0.38 1 calc PR A 1
H25F H 0.0017 -0.3372 0.5512 0.067 Uiso 0.38 1 calc PR A 1
C22B C 0.0433(13) -0.366(3) 0.5271(16) 0.067(3) Uani 0.62 1 d PD A 2
H19A H 0.0454 -0.4670 0.5306 0.080 Uiso 0.62 1 calc PR A 2
H19B H 0.0074 -0.3422 0.5003 0.080 Uiso 0.62 1 calc PR A 2
C023 C 0.4901(7) 0.5062(17) 0.8704(9) 0.051(4) Uani 1 1 d . . .
H02A H 0.4774 0.5798 0.8975 0.076 Uiso 1 1 calc R . .
H02B H 0.4626 0.4804 0.8276 0.076 Uiso 1 1 calc R . .
H02C H 0.5208 0.5382 0.8539 0.076 Uiso 1 1 calc R . .
C23A C 0.0716(14) -0.378(5) 0.515(2) 0.056(6) Uani 0.38 1 d PD A 1
H525 H 0.0562 -0.4529 0.4805 0.067 Uiso 0.38 1 calc PR A 1
C23B C 0.0812(10) -0.317(3) 0.4800(18) 0.067(3) Uani 0.62 1 d PD A 2
H703 H 0.0729 -0.3611 0.4302 0.080 Uiso 0.62 1 calc PR A 2
C24A C 0.068(2) -0.240(5) 0.471(3) 0.067(3) Uani 0.38 1 d PD A 1
H25A H 0.0309 -0.2149 0.4512 0.080 Uiso 0.38 1 calc PR A 1
H25B H 0.0850 -0.2500 0.4293 0.080 Uiso 0.38 1 calc PR A 1
C24B C 0.0806(13) -0.157(3) 0.4740(16) 0.067(3) Uani 0.62 1 d PD A 2
H70C H 0.1085 -0.1265 0.4500 0.080 Uiso 0.62 1 calc PR A 2
H70D H 0.0467 -0.1265 0.4430 0.080 Uiso 0.62 1 calc PR A 2
C25 C 0.3302(5) 0.3207(14) 0.9587(7) 0.029(3) Uani 1 1 d . . .
C26 C 0.3737(6) 0.4119(14) 1.0098(8) 0.035(4) Uani 1 1 d . . .
H03A H 0.4030 0.4274 0.9858 0.042 Uiso 1 1 calc R . .
H03B H 0.3873 0.3649 1.0573 0.042 Uiso 1 1 calc R . .
C27 C 0.2862(6) 0.2960(16) 1.0009(10) 0.043(4) Uani 1 1 d . . .
H01A H 0.3010 0.2526 1.0492 0.052 Uiso 1 1 calc R . .
H01B H 0.2594 0.2337 0.9722 0.052 Uiso 1 1 calc R . .
C027 C 0.5044(8) 0.386(2) 0.9187(12) 0.067(6) Uani 1 1 d . . .
C28 C 0.3091(7) 0.3939(15) 0.8840(9) 0.044(4) Uani 1 1 d . . .
H05A H 0.2823 0.3360 0.8520 0.052 Uiso 1 1 calc R . .
H05B H 0.3378 0.4089 0.8587 0.052 Uiso 1 1 calc R . .
C29 C 0.2848(7) 0.5349(18) 0.8985(10) 0.058(5) Uani 1 1 d . . .
H042 H 0.2713 0.5827 0.8505 0.069 Uiso 1 1 calc R . .
C30 C 0.3279(8) 0.6260(17) 0.9484(10) 0.059(5) Uani 1 1 d . . .
H02F H 0.3570 0.6403 0.9239 0.071 Uiso 1 1 calc R . .
H02G H 0.3131 0.7169 0.9560 0.071 Uiso 1 1 calc R . .
C31 C 0.3480(7) 0.5545(15) 1.0232(10) 0.051(5) Uani 1 1 d . . .
H020 H 0.3750 0.6138 1.0552 0.062 Uiso 1 1 calc R . .
C32 C 0.3034(7) 0.5290(17) 1.0619(9) 0.050(5) Uani 1 1 d . . .
H04C H 0.2881 0.6178 1.0718 0.060 Uiso 1 1 calc R . .
H04D H 0.3171 0.4825 1.1096 0.060 Uiso 1 1 calc R . .
C33 C 0.2607(7) 0.4383(18) 1.0127(10) 0.054(5) Uani 1 1 d . . .
H021 H 0.2315 0.4234 1.0378 0.065 Uiso 1 1 calc R . .
C34 C 0.2393(7) 0.5086(19) 0.9361(10) 0.061(5) Uani 1 1 d . . .
H01C H 0.2130 0.4485 0.9046 0.073 Uiso 1 1 calc R . .
H01D H 0.2222 0.5966 0.9430 0.073 Uiso 1 1 calc R . .
C36 C 0.1133(9) 0.264(2) 0.6941(13) 0.094(8) Uani 1 1 d . . .
H045 H 0.1351 0.2289 0.6645 0.112 Uiso 1 1 calc R . .
C37 C 0.1373(8) 0.3464(19) 0.7625(9) 0.061(5) Uani 1 1 d . . .
H044 H 0.1739 0.3609 0.7733 0.073 Uiso 1 1 calc R . .
C38 C 0.1068(7) 0.407(2) 0.8151(13) 0.079(7) Uani 1 1 d . . .
H04A H 0.0713 0.4296 0.7867 0.095 Uiso 1 1 calc R . .
H04B H 0.1238 0.4941 0.8350 0.095 Uiso 1 1 calc R . .
C39 C 0.1022(8) 0.313(2) 0.8808(12) 0.074(6) Uani 1 1 d . . .
H14A H 0.1288 0.3410 0.9251 0.089 Uiso 1 1 calc R . .
H14B H 0.0675 0.3258 0.8915 0.089 Uiso 1 1 calc R . .
C40 C 0.1097(7) 0.163(2) 0.8654(11) 0.062(5) Uani 1 1 d . . .
H047 H 0.1351 0.1126 0.8994 0.074 Uiso 1 1 calc R . .
C41 C 0.0780(8) 0.090(2) 0.7974(14) 0.080(7) Uani 1 1 d . . .
H037 H 0.0841 -0.0049 0.7916 0.096 Uiso 1 1 calc R . .
C42 C 0.0351(7) 0.166(3) 0.7353(16) 0.098(9) Uani 1 1 d . . .
H02D H 0.0085 0.0972 0.7126 0.117 Uiso 1 1 calc R . .
H02E H 0.0175 0.2356 0.7595 0.117 Uiso 1 1 calc R . .
C43 C 0.0560(10) 0.238(3) 0.6720(15) 0.104(9) Uani 1 1 d . . .
H05C H 0.0484 0.1792 0.6276 0.125 Uiso 1 1 calc R . .
H05D H 0.0375 0.3262 0.6593 0.125 Uiso 1 1 calc R . .

loop_
_atom_site_aniso_label
_atom_site_aniso_U_11
_atom_site_aniso_U_22
_atom_site_aniso_U_33
_atom_site_aniso_U_23
_atom_site_aniso_U_13
_atom_site_aniso_U_12
Ir1 0.0401(4) 0.0436(4) 0.0446(4) 0.0051(4) 0.0090(3) -0.0022(3)
I1 0.0908(13) 0.0711(12) 0.0840(13) 0.0427(10) 0.0507(10) 0.0448(10)
Cl1 0.072(4) 0.068(4) 0.072(4) 0.004(2) 0.020(2) 0.005(2)
I2 0.033(4) 0.043(3) 0.059(5) -0.012(3) 0.013(3) -0.003(3)
Cl2 0.042(11) 0.035(5) 0.051(10) -0.003(7) 0.013(7) -0.006(8)
I3 0.0467(6) 0.0389(6) 0.0435(6) 0.0065(5) 0.0100(5) -0.0014(5)
N1 0.026(7) 0.028(6) 0.027(7) 0.001(5) -0.003(5) -0.002(6)
N2 0.043(8) 0.042(8) 0.026(7) 0.000(6) 0.003(6) -0.017(7)
N3 0.033(6) 0.024(6) 0.025(6) -0.003(5) 0.003(5) 0.005(6)
N4 0.039(7) 0.028(6) 0.026(7) -0.002(6) 0.004(5) 0.008(6)
N121 0.084(12) 0.057(11) 0.071(12) 0.003(10) 0.006(9) 0.014(10)
C1 0.040(9) 0.035(8) 0.023(8) 0.003(7) 0.007(6) -0.005(8)
C2 0.057(11) 0.017(8) 0.037(9) 0.004(7) -0.007(8) -0.008(7)
C3 0.053(11) 0.029(9) 0.046(10) 0.000(8) 0.002(8) -0.011(8)
C4 0.035(8) 0.025(8) 0.021(8) 0.009(7) -0.003(6) 0.001(7)
C5 0.048(9) 0.030(8) 0.027(8) 0.003(7) -0.002(7) 0.001(7)
C6 0.048(9) 0.034(9) 0.019(8) -0.001(7) -0.003(6) 0.016(7)
C7 0.022(7) 0.022(8) 0.045(9) 0.008(7) 0.013(6) 0.014(6)
C8 0.040(9) 0.032(8) 0.020(8) -0.008(7) 0.006(6) 0.003(7)
C9 0.046(9) 0.016(7) 0.028(8) 0.009(6) 0.008(7) 0.009(7)
C10 0.031(8) 0.032(8) 0.028(8) -0.003(7) 0.001(6) -0.004(7)
C11 0.029(8) 0.025(8) 0.044(9) -0.002(8) 0.001(6) 0.004(7)
C12 0.038(9) 0.020(7) 0.031(8) 0.004(6) 0.015(7) 0.006(6)
C13 0.042(9) 0.033(9) 0.053(11) -0.010(8) 0.013(7) -0.003(8)
C14 0.027(8) 0.046(10) 0.068(12) 0.003(9) 0.004(8) -0.003(8)
C15 0.032(8) 0.059(11) 0.021(8) -0.011(8) 0.002(6) -0.020(8)
C16A 0.033(11) 0.072(15) 0.065(16) -0.025(13) 0.016(10) 0.000(11)
C16B 0.058(7) 0.060(8) 0.074(8) 0.008(6) -0.002(5) 0.007(6)
C17A 0.033(11) 0.072(15) 0.065(16) -0.025(13) 0.016(10) 0.000(11)
C17B 0.058(7) 0.060(8) 0.074(8) 0.008(6) -0.002(5) 0.007(6)
C18A 0.033(11) 0.072(15) 0.065(16) -0.025(13) 0.016(10) 0.000(11)
C18B 0.058(7) 0.060(8) 0.074(8) 0.008(6) -0.002(5) 0.007(6)
C19A 0.058(7) 0.060(8) 0.074(8) 0.008(6) -0.002(5) 0.007(6)
C19B 0.058(7) 0.060(8) 0.074(8) 0.008(6) -0.002(5) 0.007(6)
C20A 0.058(7) 0.060(8) 0.074(8) 0.008(6) -0.002(5) 0.007(6)
C20B 0.058(7) 0.060(8) 0.074(8) 0.008(6) -0.002(5) 0.007(6)
C21A 0.058(7) 0.060(8) 0.074(8) 0.008(6) -0.002(5) 0.007(6)
C21B 0.058(7) 0.060(8) 0.074(8) 0.008(6) -0.002(5) 0.007(6)
C22A 0.033(11) 0.072(15) 0.065(16) -0.025(13) 0.016(10) 0.000(11)
C22B 0.058(7) 0.060(8) 0.074(8) 0.008(6) -0.002(5) 0.007(6)
C023 0.063(11) 0.040(10) 0.044(10) 0.000(9) 0.000(8) -0.004(9)
C23A 0.033(11) 0.072(15) 0.065(16) -0.025(13) 0.016(10) 0.000(11)
C23B 0.058(7) 0.060(8) 0.074(8) 0.008(6) -0.002(5) 0.007(6)
C24A 0.058(7) 0.060(8) 0.074(8) 0.008(6) -0.002(5) 0.007(6)
C24B 0.058(7) 0.060(8) 0.074(8) 0.008(6) -0.002(5) 0.007(6)
C25 0.039(8) 0.024(7) 0.020(8) -0.010(6) -0.003(6) 0.018(7)
C26 0.039(9) 0.030(8) 0.036(9) -0.006(7) 0.009(7) -0.003(7)
C27 0.040(9) 0.036(9) 0.063(12) -0.013(9) 0.033(8) 0.000(8)
C027 0.077(14) 0.065(14) 0.074(15) -0.008(13) 0.049(12) 0.010(12)
C28 0.060(11) 0.031(9) 0.041(10) 0.001(8) 0.013(8) 0.014(8)
C29 0.069(12) 0.045(11) 0.050(11) -0.002(9) -0.005(9) 0.029(10)
C30 0.089(14) 0.027(9) 0.067(13) -0.002(10) 0.034(11) 0.014(10)
C31 0.078(13) 0.018(8) 0.053(12) -0.010(8) 0.005(10) 0.003(8)
C32 0.077(12) 0.032(9) 0.044(11) -0.008(8) 0.020(9) 0.023(9)
C33 0.054(11) 0.044(10) 0.076(14) -0.001(10) 0.037(10) 0.012(9)
C34 0.054(11) 0.046(11) 0.080(14) -0.001(11) 0.008(10) 0.026(9)
C36 0.075(15) 0.078(16) 0.102(18) -0.013(14) -0.033(13) 0.037(13)
C37 0.088(14) 0.064(13) 0.034(10) 0.013(9) 0.020(9) 0.037(11)
C38 0.044(11) 0.085(16) 0.104(18) -0.023(14) 0.008(11) 0.005(11)
C39 0.089(16) 0.076(15) 0.071(15) -0.025(13) 0.047(12) 0.000(12)
C40 0.051(11) 0.084(15) 0.054(12) 0.000(11) 0.019(9) 0.001(11)
C41 0.081(16) 0.057(13) 0.12(2) -0.015(13) 0.066(15) -0.003(12)
C42 0.027(10) 0.092(18) 0.16(3) -0.040(18) 0.000(13) 0.004(12)
C43 0.11(2) 0.074(17) 0.11(2) -0.025(16) -0.010(17) 0.006(16)

loop_
_atom_type_symbol
_atom_type_description
_atom_type_scat_dispersion_real
_atom_type_scat_dispersion_imag
_atom_type_scat_source
Ir Ir -1.4442 7.9887 'International Tables Vol C Tables 4.2.6.8 and 6.1.1.4'
I I -0.4742 1.8119 'International Tables Vol C Tables 4.2.6.8 and 6.1.1.4'
Cl Cl 0.1484 0.1585 'International Tables Vol C Tables 4.2.6.8 and 6.1.1.4'
N N 0.0061 0.0033 'International Tables Vol C Tables 4.2.6.8 and 6.1.1.4'
C C 0.0033 0.0016 'International Tables Vol C Tables 4.2.6.8 and 6.1.1.4'
H H 0.0000 0.0000 'International Tables Vol C Tables 4.2.6.8 and 6.1.1.4'

loop_
_geom_angle_atom_site_label_1
_geom_angle_atom_site_label_2
_geom_angle_atom_site_label_3
_geom_angle
C41 Ir1 C37 90.7(8)
C41 Ir1 C36 82.7(10)
C37 Ir1 C36 40.6(7)
C41 Ir1 C40 40.8(7)
C37 Ir1 C40 80.3(7)
C36 Ir1 C40 99.7(9)
C41 Ir1 Cl2 150.9(8)
C37 Ir1 Cl2 90.8(10)
C36 Ir1 Cl2 79.6(10)
C40 Ir1 Cl2 166.3(9)
C41 Ir1 Cl1 101.8(9)
C37 Ir1 Cl1 143.6(8)
C36 Ir1 Cl1 173.0(9)
C40 Ir1 Cl1 87.2(8)
Cl2 Ir1 Cl1 94.1(10)
C41 Ir1 I2 159.6(7)
C37 Ir1 I2 91.4(6)
C36 Ir1 I2 85.7(8)
C40 Ir1 I2 159.0(6)
Cl2 Ir1 I2 8.9(6)
Cl1 Ir1 I2 88.4(7)
C41 Ir1 I1 93.5(6)
C37 Ir1 I1 159.6(5)
C36 Ir1 I1 159.8(6)
C40 Ir1 I1 90.0(6)
Cl2 Ir1 I1 95.1(8)
Cl1 Ir1 I1 16.5(6)
I2 Ir1 I1 91.5(3)
Cl1 I1 Ir1 74.5(8)
I1 Cl1 Ir1 89.0(10)
C1 N1 C2 109.3(12)
C1 N1 C8 122.3(12)
C2 N1 C8 128.4(12)
C1 N2 C3 106.8(12)
C1 N2 C15 125.3(12)
C3 N2 C15 127.9(12)
C4 N3 C5 108.0(11)
C4 N3 C12 123.9(11)
C5 N3 C12 128.0(12)
C4 N4 C6 109.1(11)
C4 N4 C25 126.3(11)
C6 N4 C25 124.6(11)
N1 C1 N2 109.1(14)
N1 C1 H036 125.5
N2 C1 H036 125.5
C3 C2 N1 105.6(13)
C3 C2 H039 127.2
N1 C2 H039 127.2
C2 C3 N2 109.1(13)
C2 C3 H043 125.5
N2 C3 H043 125.5
N4 C4 N3 109.8(11)
N4 C4 H033 125.1
N3 C4 H033 125.1
C6 C5 N3 107.2(12)
C6 C5 H013 126.4
N3 C5 H013 126.4
C5 C6 N4 105.9(12)
C5 C6 H024 127.1
N4 C6 H024 127.1
C8 C7 C12 119.1(12)
C8 C7 H019 120.5
C12 C7 H019 120.5
C7 C8 C9 121.3(13)
C7 C8 N1 116.8(12)
C9 C8 N1 121.9(12)
C10 C9 C8 118.1(13)
C10 C9 C13 119.8(13)
C8 C9 C13 122.0(13)
C11 C10 C9 122.6(14)
C11 C10 H012 118.7
C9 C10 H012 118.7
C10 C11 C12 118.8(13)
C10 C11 C14 120.7(13)
C12 C11 C14 120.5(14)
C11 C12 C7 120.2(13)
C11 C12 N3 122.1(13)
C7 C12 N3 117.7(12)
C9 C13 H01E 109.5
C9 C13 H01F 109.5
H01E C13 H01F 109.5
C9 C13 H01G 109.5
H01E C13 H01G 109.5
H01F C13 H01G 109.5
C11 C14 H03C 109.5
C11 C14 H03D 109.5
H03C C14 H03D 109.5
C11 C14 H03E 109.5
H03C C14 H03E 109.5
H03D C14 H03E 109.5
N2 C15 C18B 110.7(13)
N2 C15 C16A 109.0(16)
C18B C15 C16A 73(2)
N2 C15 C17B 114.2(14)
C18B C15 C17B 108.0(19)
C16A C15 C17B 132(2)
N2 C15 C17A 103.8(16)
C18B C15 C17A 134(2)
C16A C15 C17A 123(3)
C17B C15 C17A 27.7(19)
N2 C15 C18A 106.2(16)
C18B C15 C18A 38.6(19)
C16A C15 C18A 110(3)
C17B C15 C18A 76(2)
C17A C15 C18A 104(3)
N2 C15 C16B 111.8(12)
C18B C15 C16B 106.7(19)
C16A C15 C16B 38.0(19)
C17B C15 C16B 105(2)
C17A C15 C16B 87(3)
C18A C15 C16B 137(2)
C15 C16A C19A 102(3)
C15 C16A H25G 111.4
C19A C16A H25G 111.4
C15 C16A H25H 111.4
C19A C16A H25H 111.4
H25G C16A H25H 109.3
C19B C16B C15 112(2)
C19B C16B H99C 109.2
C15 C16B H99C 109.2
C19B C16B H99D 109.2
C15 C16B H99D 109.2
H99C C16B H99D 107.9
C15 C17A C21A 100(3)
C15 C17A H25K 111.7
C21A C17A H25K 111.7
C15 C17A H25L 111.7
C21A C17A H25L 111.7
H25K C17A H25L 109.5
C15 C17B C21B 116(2)
C15 C17B H99E 108.3
C21B C17B H99E 108.3
C15 C17B H99F 108.3
C21B C17B H99F 108.3
H99E C17B H99F 107.4
C23A C18A C15 105(3)
C23A C18A H25I 110.8
C15 C18A H25I 110.8
C23A C18A H25J 110.8
C15 C18A H25J 110.8
H25I C18A H25J 108.9
C15 C18B C23B 114(2)
C15 C18B H99A 108.7
C23B C18B H99A 108.7
C15 C18B H99B 108.7
C23B C18B H99B 108.7
H99A C18B H99B 107.6
C20A C19A C24A 111(4)
C20A C19A C16A 122(4)
C24A C19A C16A 104(3)
C20A C19A H250 106.5
C24A C19A H250 106.5
C16A C19A H250 106.5
C20B C19B C24B 111(3)
C20B C19B C16B 109(2)
C24B C19B C16B 104(2)
C20B C19B H701 110.6
C24B C19B H701 110.6
C16B C19B H701 110.6
C19A C20A C21A 100(4)
C19A C20A H25C 111.7
C21A C20A H25C 111.7
C19A C20A H25D 111.7
C21A C20A H25D 111.7
H25C C20A H25D 109.5
C19B C20B C21B 115(3)
C19B C20B H70A 108.6
C21B C20B H70A 108.6
C19B C20B H70B 108.6
C21B C20B H70B 108.6
H70A C20B H70B 107.6
C17A C21A C22A 116(4)
C17A C21A C20A 110(4)
C22A C21A C20A 116(4)
C17A C21A H254 104.2
C22A C21A H254 104.2
C20A C21A H254 104.2
C22B C21B C20B 105(3)
C22B C21B C17B 107(2)
C20B C21B C17B 104(2)
C22B C21B H705 113.5
C20B C21B H705 113.5
C17B C21B H705 113.5
C23A C22A C21A 102(4)
C23A C22A H25E 111.4
C21A C22A H25E 111.4
C23A C22A H25F 111.4
C21A C22A H25F 111.4
H25E C22A H25F 109.3
C23B C22B C21B 117(3)
C23B C22B H19A 108.0
C21B C22B H19A 108.0
C23B C22B H19B 108.0
C21B C22B H19B 108.0
H19A C22B H19B 107.2
C027 C023 H02A 109.5
C027 C023 H02B 109.5
H02A C023 H02B 109.5
C027 C023 H02C 109.5
H02A C023 H02C 109.5
H02B C023 H02C 109.5
C22A C23A C24A 108(4)
C22A C23A C18A 103(3)
C24A C23A C18A 120(4)
C22A C23A H525 108.2
C24A C23A H525 108.2
C18A C23A H525 108.2
C22B C23B C18B 105(3)
C22B C23B C24B 110(3)
C18B C23B C24B 107(2)
C22B C23B H703 111.4
C18B C23B H703 111.4
C24B C23B H703 111.4
C23A C24A C19A 106(4)
C23A C24A H25A 110.5
C19A C24A H25A 110.5
C23A C24A H25B 110.5
C19A C24A H25B 110.5
H25A C24A H25B 108.7
C19B C24B C23B 111(3)
C19B C24B H70C 109.4
C23B C24B H70C 109.5
C19B C24B H70D 109.5
C23B C24B H70D 109.5
H70C C24B H70D 108.0
N4 C25 C28 111.5(11)
N4 C25 C27 107.9(12)
C28 C25 C27 111.6(12)
N4 C25 C26 108.0(11)
C28 C25 C26 110.2(12)
C27 C25 C26 107.4(11)
C25 C26 C31 108.1(12)
C25 C26 H03A 110.1
C31 C26 H03A 110.1
C25 C26 H03B 110.1
C31 C26 H03B 110.1
H03A C26 H03B 108.4
C25 C27 C33 108.9(12)
C25 C27 H01A 109.9
C33 C27 H01A 109.9
C25 C27 H01B 109.9
C33 C27 H01B 109.9
H01A C27 H01B 108.3
N121 C027 C023 173(2)
C25 C28 C29 109.0(13)
C25 C28 H05A 109.9
C29 C28 H05A 109.9
C25 C28 H05B 109.9
C29 C28 H05B 109.9
H05A C28 H05B 108.3
C34 C29 C28 108.9(15)
C34 C29 C30 110.8(15)
C28 C29 C30 109.3(14)
C34 C29 H042 109.2
C28 C29 H042 109.2
C30 C29 H042 109.2
C31 C30 C29 109.5(14)
C31 C30 H02F 109.8
C29 C30 H02F 109.8
C31 C30 H02G 109.8
C29 C30 H02G 109.8
H02F C30 H02G 108.2
C32 C31 C30 110.9(15)
C32 C31 C26 109.4(13)
C30 C31 C26 108.8(13)
C32 C31 H020 109.2
C30 C31 H020 109.2
C26 C31 H020 109.2
C31 C32 C33 110.1(13)
C31 C32 H04C 109.6
C33 C32 H04C 109.6
C31 C32 H04D 109.6
C33 C32 H04D 109.6
H04C C32 H04D 108.2
C32 C33 C34 110.5(14)
C32 C33 C27 108.0(13)
C34 C33 C27 109.4(14)
C32 C33 H021 109.6
C34 C33 H021 109.6
C27 C33 H021 109.6
C29 C34 C33 109.3(13)
C29 C34 H01C 109.8
C33 C34 H01C 109.8
C29 C34 H01D 109.8
C33 C34 H01D 109.8
H01C C34 H01D 108.3
C43 C36 C37 122(2)
C43 C36 Ir1 114.3(18)
C37 C36 Ir1 69.4(10)
C43 C36 H045 119.2
C37 C36 H045 119.2
Ir1 C36 H045 86.5
C36 C37 C38 125(2)
C36 C37 Ir1 70.0(11)
C38 C37 Ir1 113.7(13)
C36 C37 H044 117.7
C38 C37 H044 117.7
Ir1 C37 H044 86.3
C37 C38 C39 115.3(17)
C37 C38 H04A 108.4
C39 C38 H04A 108.4
C37 C38 H04B 108.4
C39 C38 H04B 108.4
H04A C38 H04B 107.5
C40 C39 C38 112.3(17)
C40 C39 H14A 109.1
C38 C39 H14A 109.1
C40 C39 H14B 109.1
C38 C39 H14B 109.1
H14A C39 H14B 107.9
C39 C40 C41 122.8(19)
C39 C40 Ir1 113.4(13)
C41 C40 Ir1 67.8(10)
C39 C40 H047 118.6
C41 C40 H047 118.6
Ir1 C40 H047 88.8
C40 C41 C42 123.2(18)
C40 C41 Ir1 71.4(11)
C42 C41 Ir1 110.6(15)
C40 C41 H037 118.4
C42 C41 H037 118.4
Ir1 C41 H037 88.0
C43 C42 C41 115.8(17)
C43 C42 H02D 108.3
C41 C42 H02D 108.3
C43 C42 H02E 108.3
C41 C42 H02E 108.3
H02D C42 H02E 107.4
C36 C43 C42 112(2)
C36 C43 H05C 109.2
C42 C43 H05C 109.2
C36 C43 H05D 109.2
C42 C43 H05D 109.2
H05C C43 H05D 107.9

loop_
_geom_bond_atom_site_label_1
_geom_bond_atom_site_label_2
_geom_bond_distance
Ir1 C41 2.122(19)
Ir1 C37 2.137(17)
Ir1 C36 2.15(2)
Ir1 C40 2.171(18)
Ir1 Cl2 2.50(4)
Ir1 Cl1 2.535(10)
Ir1 I2 2.563(14)
Ir1 I1 2.6300(18)
I1 Cl1 0.75(2)
N1 C1 1.308(17)
N1 C2 1.379(17)
N1 C8 1.454(17)
N2 C1 1.347(17)
N2 C3 1.363(19)
N2 C15 1.508(18)
N3 C4 1.329(16)
N3 C5 1.396(16)
N3 C12 1.442(16)
N4 C4 1.327(17)
N4 C6 1.392(17)
N4 C25 1.489(16)
N121 C027 1.15(2)
C1 H036 0.9300
C2 C3 1.34(2)
C2 H039 0.9300
C3 H043 0.9300
C4 H033 0.9300
C5 C6 1.377(19)
C5 H013 0.9300
C6 H024 0.9300
C7 C8 1.363(18)
C7 C12 1.399(19)
C7 H019 0.9300
C8 C9 1.376(19)
C9 C10 1.371(19)
C9 C13 1.517(19)
C10 C11 1.358(19)
C10 H012 0.9300
C11 C12 1.374(19)
C11 C14 1.546(19)
C13 H01E 0.9600
C13 H01F 0.9600
C13 H01G 0.9600
C14 H03C 0.9600
C14 H03D 0.9600
C14 H03E 0.9600
C15 C18B 1.520(19)
C15 C16A 1.52(2)
C15 C17B 1.530(19)
C15 C17A 1.54(2)
C15 C18A 1.55(2)
C15 C16B 1.578(19)
C16A C19A 1.54(2)
C16A H25G 0.9700
C16A H25H 0.9700
C16B C19B 1.549(19)
C16B H99C 0.9700
C16B H99D 0.9700
C17A C21A 1.54(2)
C17A H25K 0.9700
C17A H25L 0.9700
C17B C21B 1.55(2)
C17B H99E 0.9700
C17B H99F 0.9700
C18A C23A 1.54(2)
C18A H25I 0.9700
C18A H25J 0.9700
C18B C23B 1.531(19)
C18B H99A 0.9700
C18B H99B 0.9700
C19A C20A 1.53(2)
C19A C24A 1.54(2)
C19A H250 0.9800
C19B C20B 1.53(2)
C19B C24B 1.53(2)
C19B H701 0.9800
C20A C21A 1.54(2)
C20A H25C 0.9700
C20A H25D 0.9700
C20B C21B 1.54(2)
C20B H70A 0.9700
C20B H70B 0.9700
C21A C22A 1.54(2)
C21A H254 0.9800
C21B C22B 1.52(2)
C21B H705 0.9800
C22A C23A 1.53(2)
C22A H25E 0.9700
C22A H25F 0.9700
C22B C23B 1.52(2)
C22B H19A 0.9700
C22B H19B 0.9700
C023 C027 1.44(3)
C023 H02A 0.9600
C023 H02B 0.9600
C023 H02C 0.9600
C23A C24A 1.53(2)
C23A H525 0.9800
C23B C24B 1.53(2)
C23B H703 0.9800
C24A H25A 0.9700
C24A H25B 0.9700
C24B H70C 0.9700
C24B H70D 0.9700
C25 C28 1.519(19)
C25 C27 1.53(2)
C25 C26 1.552(19)
C26 C31 1.557(19)
C26 H03A 0.9700
C26 H03B 0.9700
C27 C33 1.55(2)
C27 H01A 0.9700
C27 H01B 0.9700
C28 C29 1.53(2)
C28 H05A 0.9700
C28 H05B 0.9700
C29 C34 1.51(2)
C29 C30 1.54(2)
C29 H042 0.9800
C30 C31 1.51(2)
C30 H02F 0.9700
C30 H02G 0.9700
C31 C32 1.50(2)
C31 H020 0.9800
C32 C33 1.52(2)
C32 H04C 0.9700
C32 H04D 0.9700
C33 C34 1.54(2)
C33 H021 0.9800
C34 H01C 0.9700
C34 H01D 0.9700
C36 C43 1.46(3)
C36 C37 1.49(3)
C36 H045 0.9300
C37 C38 1.49(2)
C37 H044 0.9300
C38 C39 1.53(3)
C38 H04A 0.9700
C38 H04B 0.9700
C39 C40 1.48(3)
C39 H14A 0.9700
C39 H14B 0.9700
C40 C41 1.50(3)
C40 H047 0.9300
C41 C42 1.57(3)
C41 H037 0.9300
C42 C43 1.55(3)
C42 H02D 0.9700
C42 H02E 0.9700
C43 H05C 0.9700
C43 H05D 0.9700
